data_1572932
loop_
_publ_author_name
'Du, Baoyun'
'Wu, Yuliang'
'Wang, Xingdong'
'Tian, Hongkun'
'Shao, Shiyang'
'Wang, Lixiang'

_publ_section_title
;
 Multi-resonance emitters with room-temperature phosphorescence in
 amorphous state and excited by visible light.
;
_journal_issue 46
_journal_name_full 'Chemical science'
_journal_page_first 19432
_journal_page_last 19442
_journal_paper_doi 10.1039/d4sc05383d
_journal_volume 15
_journal_year 2024
_chemical_absolute_configuration ad
_chemical_formula_sum 'C20 H11 B S3'
_chemical_formula_weight 358.28
_space_group_crystal_system orthorhombic
_space_group_IT_number 19
_space_group_name_Hall 'P 2ac 2ab'
_space_group_name_H-M_alt 'P 21 21 21'
_atom_sites_solution_hydrogens geom
_audit_creation_method SHELXL-2017/1
_audit_update_record
;
2023-02-03 deposited with the CCDC.	2024-10-21 downloaded from the CCDC.
;
_cell_angle_alpha 90
_cell_angle_beta 90
_cell_angle_gamma 90
_cell_formula_units_Z 4
_cell_length_a 3.9616(2)
_cell_length_b 19.6770(11)
_cell_length_c 19.9810(9)
_cell_measurement_reflns_used 6188
_cell_measurement_temperature 301(2)
_cell_measurement_theta_max 33.75
_cell_measurement_theta_min 2.29
_cell_volume 1557.57(14)
_computing_cell_refinement 'Bruker SMART'
_computing_data_collection 'Bruker SMART'
_computing_data_reduction 'Bruker SAINT'
_computing_molecular_graphics 'Bruker SHELXTL'
_computing_publication_material 'Bruker SHELXTL'
_computing_structure_refinement 'SHELXL-2017/1 (Sheldrick, 2017)'
_computing_structure_solution 'SHELXL-2017/1 (Sheldrick, 2017)'
_diffrn_ambient_temperature 301(2)
_diffrn_measured_fraction_theta_full 0.997
_diffrn_measured_fraction_theta_max 0.996
_diffrn_measurement_device_type 'Bruker APEX CCD area detector'
_diffrn_measurement_method 'phi and omega scans'
_diffrn_radiation_type MoK\a
_diffrn_radiation_wavelength 0.71073
_diffrn_reflns_av_R_equivalents 0.0557
_diffrn_reflns_av_unetI/netI 0.0749
_diffrn_reflns_Laue_measured_fraction_full 0.997
_diffrn_reflns_Laue_measured_fraction_max 0.996
_diffrn_reflns_limit_h_max 5
_diffrn_reflns_limit_h_min -6
_diffrn_reflns_limit_k_max 30
_diffrn_reflns_limit_k_min -25
_diffrn_reflns_limit_l_max 31
_diffrn_reflns_limit_l_min -30
_diffrn_reflns_number 21434
_diffrn_reflns_point_group_measured_fraction_full 0.998
_diffrn_reflns_point_group_measured_fraction_max 0.992
_diffrn_reflns_theta_full 25.242
_diffrn_reflns_theta_max 33.749
_diffrn_reflns_theta_min 2.286
_exptl_absorpt_coefficient_mu 0.472
_exptl_absorpt_correction_T_max 0.9283
_exptl_absorpt_correction_T_min 0.9071
_exptl_absorpt_correction_type multi-scan
_exptl_absorpt_process_details SADABS
_exptl_crystal_colour colorless
_exptl_crystal_density_diffrn 1.528
_exptl_crystal_description block
_exptl_crystal_F_000 736
_exptl_crystal_size_max 0.210
_exptl_crystal_size_mid 0.190
_exptl_crystal_size_min 0.160
_refine_diff_density_max 0.806
_refine_diff_density_min -0.320
_refine_diff_density_rms 0.064
_refine_ls_abs_structure_details
;
 Flack x determined using 1009 quotients [(I+)-(I-)]/[(I+)+(I-)]
 (Parsons, Flack and Wagner, Acta Cryst. B69 (2013) 249-259).
;
_refine_ls_abs_structure_Flack 0.08(4)
_refine_ls_extinction_method none
_refine_ls_goodness_of_fit_ref 1.007
_refine_ls_hydrogen_treatment constr
_refine_ls_matrix_type full
_refine_ls_number_parameters 217
_refine_ls_number_reflns 6188
_refine_ls_number_restraints 0
_refine_ls_restrained_S_all 1.007
_refine_ls_R_factor_all 0.1268
_refine_ls_R_factor_gt 0.0585
_refine_ls_shift/su_max 0.000
_refine_ls_shift/su_mean 0.000
_refine_ls_structure_factor_coef Fsqd
_refine_ls_weighting_details 'w=1/[\s^2^(Fo^2^)+(0.0654P)^2^+0.3827P] where P=(Fo^2^+2Fc^2^)/3'
_refine_ls_weighting_scheme calc
_refine_ls_wR_factor_gt 0.1252
_refine_ls_wR_factor_ref 0.1575
_reflns_Friedel_coverage 0.712
_reflns_Friedel_fraction_full 0.998
_reflns_Friedel_fraction_max 0.987
_reflns_number_gt 3500
_reflns_number_total 6188
_reflns_threshold_expression 'I > 2\s(I)'
_cod_data_source_file d4sc05383d4.cif
_cod_data_source_block D1
_cod_depositor_comments 'Adding full bibliography for 1572931--1572936.cif.'
_cod_database_code 1572932
_shelx_shelxl_version_number 2017/1
_shelx_space_group_comment
;
The symmetry employed for this shelxl refinement is uniquely defined
by the following loop, which should always be used as a source of
symmetry information in preference to the above space-group names.
They are only intended as comments.
;
_shelx_estimated_absorpt_t_min 0.907
_shelx_estimated_absorpt_t_max 0.928

loop_
_space_group_symop_operation_xyz
'x, y, z'
'-x+1/2, -y, z+1/2'
'-x, y+1/2, -z+1/2'
'x+1/2, -y+1/2, -z'

loop_
_atom_site_label
_atom_site_type_symbol
_atom_site_fract_x
_atom_site_fract_y
_atom_site_fract_z
_atom_site_U_iso_or_equiv
_atom_site_adp_type
_atom_site_occupancy
_atom_site_site_symmetry_order
_atom_site_calc_flag
_atom_site_refinement_flags_posn
_atom_site_refinement_flags_adp
_atom_site_refinement_flags_occupancy
_atom_site_disorder_assembly
_atom_site_disorder_group
B1 B 0.8805(11) 0.2932(2) 0.2583(2) 0.0359(9) Uani 1 1 d . . . . .
S1 S 0.9172(3) 0.18167(6) 0.14073(5) 0.0481(3) Uani 1 1 d . . . . .
S2 S 0.8816(3) 0.43396(5) 0.30931(5) 0.0429(3) Uani 1 1 d . . . . .
S3 S 0.5485(3) 0.25179(6) 0.40212(5) 0.0487(3) Uani 1 1 d . . . . .
C1 C 0.7282(10) 0.4481(2) 0.38890(19) 0.0396(9) Uani 1 1 d . . . . .
C2 C 0.7043(12) 0.5104(2) 0.4218(2) 0.0471(10) Uani 1 1 d . . . . .
H2A H 0.772978 0.550307 0.400973 0.056 Uiso 1 1 calc R U . . .
C3 C 0.5773(12) 0.5115(3) 0.4856(2) 0.0510(11) Uani 1 1 d . . . . .
H3A H 0.562946 0.552520 0.508542 0.061 Uiso 1 1 calc R U . . .
C4 C 0.4684(13) 0.4513(3) 0.5167(2) 0.0533(12) Uani 1 1 d . . . . .
H4A H 0.379886 0.453192 0.559757 0.064 Uiso 1 1 calc R U . . .
C5 C 0.4902(12) 0.3909(3) 0.4851(2) 0.0500(11) Uani 1 1 d . . . . .
H5A H 0.418526 0.351389 0.506348 0.060 Uiso 1 1 calc R U . . .
C6 C 0.6218(10) 0.3880(2) 0.41978(18) 0.0372(8) Uani 1 1 d . . . . .
C7 C 0.6687(10) 0.3308(2) 0.3755(2) 0.0408(9) Uani 1 1 d . . . . .
C8 C 0.8106(9) 0.3460(2) 0.31393(19) 0.0362(8) Uani 1 1 d . . . . .
C9 C 0.7531(10) 0.2199(2) 0.27125(19) 0.0374(8) Uani 1 1 d . . . . .
C10 C 0.6105(11) 0.1983(2) 0.3329(2) 0.0413(9) Uani 1 1 d . . . . .
C11 C 0.4980(12) 0.1326(2) 0.3440(2) 0.0524(11) Uani 1 1 d . . . . .
H11A H 0.404111 0.120988 0.385049 0.063 Uiso 1 1 calc R U . . .
C12 C 0.5250(13) 0.0844(2) 0.2942(2) 0.0574(13) Uani 1 1 d . . . . .
H12A H 0.452641 0.040076 0.301749 0.069 Uiso 1 1 calc R U . . .
C13 C 0.6609(12) 0.1024(2) 0.2327(2) 0.0517(11) Uani 1 1 d . . . . .
H13A H 0.678558 0.070207 0.198756 0.062 Uiso 1 1 calc R U . . .
C14 C 0.7700(10) 0.1681(2) 0.2218(2) 0.0420(9) Uani 1 1 d . . . . .
C15 C 1.0770(10) 0.2643(2) 0.13789(19) 0.0384(8) Uani 1 1 d . . . . .
C16 C 1.2215(12) 0.2815(2) 0.0769(2) 0.0461(10) Uani 1 1 d . . . . .
H16A H 1.223316 0.249744 0.042452 0.055 Uiso 1 1 calc R U . . .
C17 C 1.3609(12) 0.3440(2) 0.0665(2) 0.0488(11) Uani 1 1 d . . . . .
H17A H 1.455026 0.354883 0.025288 0.059 Uiso 1 1 calc R U . . .
C18 C 1.3607(12) 0.3908(2) 0.1179(2) 0.0475(10) Uani 1 1 d . . . . .
H18A H 1.458740 0.433321 0.111728 0.057 Uiso 1 1 calc R U . . .
C19 C 1.2150(11) 0.3745(2) 0.1784(2) 0.0423(9) Uani 1 1 d . . . . .
H19A H 1.219040 0.406695 0.212487 0.051 Uiso 1 1 calc R U . . .
C20 C 1.0591(10) 0.3109(2) 0.19118(19) 0.0370(8) Uani 1 1 d . . . . .

loop_
_atom_site_aniso_label
_atom_site_aniso_U_11
_atom_site_aniso_U_22
_atom_site_aniso_U_33
_atom_site_aniso_U_23
_atom_site_aniso_U_13
_atom_site_aniso_U_12
B1 0.032(2) 0.035(2) 0.041(2) 0.0036(16) -0.0095(18) 0.0028(18)
S1 0.0572(6) 0.0369(6) 0.0504(6) -0.0073(4) -0.0006(5) 0.0017(5)
S2 0.0514(6) 0.0350(5) 0.0424(5) 0.0014(4) 0.0051(5) -0.0047(5)
S3 0.0556(7) 0.0427(6) 0.0479(5) 0.0117(5) 0.0066(5) -0.0011(5)
C1 0.0353(19) 0.048(3) 0.0359(18) 0.0000(16) -0.0003(16) -0.0018(17)
C2 0.046(2) 0.043(3) 0.052(2) -0.0020(19) -0.002(2) -0.0047(19)
C3 0.051(3) 0.051(3) 0.051(2) -0.014(2) 0.001(2) 0.001(2)
C4 0.055(3) 0.066(3) 0.039(2) -0.003(2) 0.011(2) 0.004(2)
C5 0.049(3) 0.054(3) 0.047(2) 0.012(2) 0.0072(19) 0.000(2)
C6 0.0337(18) 0.038(2) 0.0401(18) 0.0031(15) -0.0006(16) 0.0009(17)
C7 0.038(2) 0.039(2) 0.045(2) 0.0073(16) -0.0056(17) 0.0017(17)
C8 0.036(2) 0.036(2) 0.0367(18) 0.0065(15) -0.0054(16) -0.0011(15)
C9 0.0330(18) 0.036(2) 0.043(2) 0.0030(15) -0.0072(16) 0.0054(16)
C10 0.039(2) 0.035(2) 0.050(2) 0.0084(16) -0.0063(18) 0.0048(18)
C11 0.051(3) 0.044(3) 0.062(3) 0.015(2) -0.003(2) -0.001(2)
C12 0.061(3) 0.034(2) 0.077(3) 0.014(2) -0.016(3) -0.008(2)
C13 0.056(3) 0.037(2) 0.061(3) 0.001(2) -0.014(2) 0.001(2)
C14 0.038(2) 0.035(2) 0.052(2) 0.0032(17) -0.0099(19) 0.0040(17)
C15 0.0327(18) 0.037(2) 0.0454(19) -0.0001(16) -0.0054(18) 0.0058(16)
C16 0.048(2) 0.050(3) 0.041(2) -0.0051(18) -0.0025(18) 0.007(2)
C17 0.052(3) 0.053(3) 0.042(2) 0.0039(18) 0.004(2) 0.005(2)
C18 0.053(2) 0.044(2) 0.046(2) 0.0108(18) -0.002(2) 0.000(2)
C19 0.047(2) 0.040(2) 0.040(2) -0.0016(16) -0.0030(17) 0.0024(18)
C20 0.0362(19) 0.036(2) 0.0393(18) -0.0007(15) -0.0089(17) 0.0064(16)

loop_
_atom_type_symbol
_atom_type_description
_atom_type_scat_dispersion_real
_atom_type_scat_dispersion_imag
_atom_type_scat_source
C C 0.0033 0.0016 'International Tables Vol C Tables 4.2.6.8 and 6.1.1.4'
H H 0.0000 0.0000 'International Tables Vol C Tables 4.2.6.8 and 6.1.1.4'
B B 0.0013 0.0007 'International Tables Vol C Tables 4.2.6.8 and 6.1.1.4'
S S 0.1246 0.1234 'International Tables Vol C Tables 4.2.6.8 and 6.1.1.4'

loop_
_geom_angle_atom_site_label_1
_geom_angle_atom_site_label_2
_geom_angle_atom_site_label_3
_geom_angle
_geom_angle_site_symmetry_1
_geom_angle_site_symmetry_3
_geom_angle_publ_flag
C8 B1 C9 116.6(3) . . ?
C8 B1 C20 123.4(4) . . ?
C9 B1 C20 120.0(4) . . ?
C14 S1 C15 107.10(19) . . ?
C1 S2 C8 93.1(2) . . ?
C7 S3 C10 105.1(2) . . ?
C2 C1 C6 121.0(4) . . ?
C2 C1 S2 126.9(3) . . ?
C6 C1 S2 112.1(3) . . ?
C3 C2 C1 118.6(4) . . ?
C3 C2 H2A 120.7 . . ?
C1 C2 H2A 120.7 . . ?
C2 C3 C4 120.7(4) . . ?
C2 C3 H3A 119.7 . . ?
C4 C3 H3A 119.7 . . ?
C5 C4 C3 121.1(4) . . ?
C5 C4 H4A 119.5 . . ?
C3 C4 H4A 119.5 . . ?
C4 C5 C6 119.6(4) . . ?
C4 C5 H5A 120.2 . . ?
C6 C5 H5A 120.2 . . ?
C1 C6 C5 119.1(4) . . ?
C1 C6 C7 110.5(3) . . ?
C5 C6 C7 130.4(4) . . ?
C8 C7 C6 115.3(4) . . ?
C8 C7 S3 125.9(3) . . ?
C6 C7 S3 118.8(3) . . ?
C7 C8 B1 124.4(4) . . ?
C7 C8 S2 109.0(3) . . ?
B1 C8 S2 126.6(3) . . ?
C10 C9 C14 114.1(4) . . ?
C10 C9 B1 123.5(4) . . ?
C14 C9 B1 122.4(4) . . ?
C11 C10 C9 123.0(4) . . ?
C11 C10 S3 112.9(3) . . ?
C9 C10 S3 124.1(3) . . ?
C12 C11 C10 120.2(4) . . ?
C12 C11 H11A 119.9 . . ?
C10 C11 H11A 119.9 . . ?
C11 C12 C13 119.5(4) . . ?
C11 C12 H12A 120.2 . . ?
C13 C12 H12A 120.2 . . ?
C14 C13 C12 120.0(4) . . ?
C14 C13 H13A 120.0 . . ?
C12 C13 H13A 120.0 . . ?
C13 C14 C9 123.2(4) . . ?
C13 C14 S1 113.2(3) . . ?
C9 C14 S1 123.6(3) . . ?
C16 C15 C20 121.7(4) . . ?
C16 C15 S1 113.9(3) . . ?
C20 C15 S1 124.4(3) . . ?
C17 C16 C15 121.4(4) . . ?
C17 C16 H16A 119.3 . . ?
C15 C16 H16A 119.3 . . ?
C16 C17 C18 119.3(4) . . ?
C16 C17 H17A 120.4 . . ?
C18 C17 H17A 120.4 . . ?
C19 C18 C17 119.8(4) . . ?
C19 C18 H18A 120.1 . . ?
C17 C18 H18A 120.1 . . ?
C18 C19 C20 123.1(4) . . ?
C18 C19 H19A 118.5 . . ?
C20 C19 H19A 118.5 . . ?
C15 C20 C19 114.6(4) . . ?
C15 C20 B1 122.0(4) . . ?
C19 C20 B1 123.4(4) . . ?

loop_
_geom_bond_atom_site_label_1
_geom_bond_atom_site_label_2
_geom_bond_distance
_geom_bond_site_symmetry_2
_geom_bond_publ_flag
B1 C8 1.546(6) . ?
B1 C9 1.550(6) . ?
B1 C20 1.556(6) . ?
S1 C14 1.742(4) . ?
S1 C15 1.745(4) . ?
S2 C1 1.725(4) . ?
S2 C8 1.755(4) . ?
S3 C7 1.710(4) . ?
S3 C10 1.755(4) . ?
C1 C2 1.394(6) . ?
C1 C6 1.400(6) . ?
C2 C3 1.370(6) . ?
C2 H2A 0.9300 . ?
C3 C4 1.405(6) . ?
C3 H3A 0.9300 . ?
C4 C5 1.350(6) . ?
C4 H4A 0.9300 . ?
C5 C6 1.406(5) . ?
C5 H5A 0.9300 . ?
C6 C7 1.443(5) . ?
C7 C8 1.386(5) . ?
C9 C10 1.420(6) . ?
C9 C14 1.421(5) . ?
C10 C11 1.386(6) . ?
C11 C12 1.379(7) . ?
C11 H11A 0.9300 . ?
C12 C13 1.388(6) . ?
C12 H12A 0.9300 . ?
C13 C14 1.381(6) . ?
C13 H13A 0.9300 . ?
C15 C16 1.388(6) . ?
C15 C20 1.407(5) . ?
C16 C17 1.364(6) . ?
C16 H16A 0.9300 . ?
C17 C18 1.380(6) . ?
C17 H17A 0.9300 . ?
C18 C19 1.377(6) . ?
C18 H18A 0.9300 . ?
C19 C20 1.419(6) . ?
C19 H19A 0.9300 . ?
